data_7711053
loop_
_publ_author_name
'Marchetti, Fabio'
'Pettinari, Riccardo'
'Verdicchio, Federico'
'Tombesi, Alessia'
'Scuri, Stefania'
'Xhafa, Sonila'
'Olivieri, Laura'
'Pettinari, Claudio'
'Choquesillo-Lazarte, Duane'
'Garc\'ia-Garc\'ia, Amalia'
'Rodr\'iguez Di\'eguez, Antonio'
'Galindo, Agustin'

_publ_section_title
;
 Role of hydrazone substituents in determining the nuclearity and
 antibacterial activity of Zn(II) complexes with pyrazolone-based
 hydrazones
;
_journal_name_full 'Dalton Transactions'
_journal_paper_doi 10.1039/D2DT02430F
_journal_year 2022
_chemical_formula_moiety 'C24 H21 N5 O3'
_chemical_formula_sum 'C24 H21 N5 O3'
_chemical_formula_weight 427.46
_space_group_crystal_system triclinic
_space_group_IT_number 2
_space_group_name_Hall '-P 1'
_space_group_name_H-M_alt 'P -1'
_atom_sites_solution_hydrogens mixed
_audit_creation_date 2021-09-14
_audit_creation_method
;
Olex2 1.5
(compiled 2021.08.20 svn.r13c46975 for OlexSys, GUI svn.r6396)
;
_audit_update_record
;
2022-03-13 deposited with the CCDC.	2022-08-24 downloaded from the CCDC.
;
_cell_angle_alpha 85.651(3)
_cell_angle_beta 74.757(3)
_cell_angle_gamma 78.819(3)
_cell_formula_units_Z 2
_cell_length_a 8.8530(8)
_cell_length_b 9.6590(8)
_cell_length_c 12.8829(12)
_cell_measurement_reflns_used 6344
_cell_measurement_temperature 293(2)
_cell_measurement_theta_max 26.39
_cell_measurement_theta_min 2.67
_cell_volume 1042.34(16)
_computing_cell_refinement 'SAINT v8.37A (Bruker, 2015)'
_computing_data_collection 'Bruker Apex3, 2019'
_computing_data_reduction 'SAINT v8.37A (Bruker, 2015)'
_computing_molecular_graphics 'Olex2 1.5 (Dolomanov et al., 2009)'
_computing_publication_material 'Olex2 1.5 (Dolomanov et al., 2009)'
_computing_structure_refinement 'XL  (Sheldrick, 2008)'
_computing_structure_solution 'XT (Sheldrick, 2015)'
_diffrn_ambient_temperature 293(2)
_diffrn_measured_fraction_theta_full 0.999
_diffrn_measured_fraction_theta_max 0.996
_diffrn_measurement_device_type 'Bruker D8 Venture'
_diffrn_measurement_method '\f and \w scans'
_diffrn_radiation_monochromator multilayer
_diffrn_radiation_type MoK\a
_diffrn_radiation_wavelength 0.71073
_diffrn_reflns_av_R_equivalents 0.0623
_diffrn_reflns_av_unetI/netI 0.0452
_diffrn_reflns_Laue_measured_fraction_full 0.999
_diffrn_reflns_Laue_measured_fraction_max 0.996
_diffrn_reflns_limit_h_max 11
_diffrn_reflns_limit_h_min -11
_diffrn_reflns_limit_k_max 12
_diffrn_reflns_limit_k_min -12
_diffrn_reflns_limit_l_max 16
_diffrn_reflns_limit_l_min -16
_diffrn_reflns_number 19535
_diffrn_reflns_point_group_measured_fraction_full 0.999
_diffrn_reflns_point_group_measured_fraction_max 0.996
_diffrn_reflns_theta_full 25.242
_diffrn_reflns_theta_max 26.435
_diffrn_reflns_theta_min 2.424
_diffrn_source 'high brilliance microfocus sealed tube'
_diffrn_source_current 1.0
_diffrn_source_power 0.05
_diffrn_source_voltage 50.0
_diffrn_standards_number 0
_exptl_absorpt_coefficient_mu 0.093
_exptl_absorpt_correction_T_max 0.7454
_exptl_absorpt_correction_T_min 0.6391
_exptl_absorpt_correction_type none
_exptl_absorpt_process_details
;
SADABS-2014/5 (Bruker,2014/5) was used for absorption correction.
wR2(int) was 0.1174 before and 0.0587 after correction.
The Ratio of minimum to maximum transmission is 0.8574.
The \l/2 correction factor is 0.00150.
;
_exptl_crystal_colour colourless
_exptl_crystal_colour_primary colourless
_exptl_crystal_density_diffrn 1.362
_exptl_crystal_description block
_exptl_crystal_F_000 448
_exptl_crystal_size_max 0.12
_exptl_crystal_size_mid 0.1
_exptl_crystal_size_min 0.1
_refine_diff_density_max 0.223
_refine_diff_density_min -0.328
_refine_diff_density_rms 0.057
_refine_ls_extinction_method none
_refine_ls_goodness_of_fit_ref 1.068
_refine_ls_hydrogen_treatment mixed
_refine_ls_matrix_type full
_refine_ls_number_parameters 298
_refine_ls_number_reflns 4267
_refine_ls_number_restraints 0
_refine_ls_restrained_S_all 1.068
_refine_ls_R_factor_all 0.0674
_refine_ls_R_factor_gt 0.0451
_refine_ls_shift/su_max 0.000
_refine_ls_shift/su_mean 0.000
_refine_ls_structure_factor_coef Fsqd
_refine_ls_weighting_details 'w=1/[\s^2^(Fo^2^)+(0.0469P)^2^+0.4130P] where P=(Fo^2^+2Fc^2^)/3'
_refine_ls_weighting_scheme calc
_refine_ls_wR_factor_gt 0.1020
_refine_ls_wR_factor_ref 0.1116
_reflns_Friedel_coverage 0.000
_reflns_number_gt 3254
_reflns_number_total 4267
_reflns_threshold_expression 'I > 2\s(I)'
_cod_data_source_file d2dt02430f2.cif
_cod_data_source_block H2L4
_cod_database_code 7711053
_shelx_shelxl_version_number 2018/3
_shelx_space_group_comment
;
The symmetry employed for this shelxl refinement is uniquely defined
by the following loop, which should always be used as a source of
symmetry information in preference to the above space-group names.
They are only intended as comments.
;
_shelx_estimated_absorpt_t_max 0.991
_shelx_estimated_absorpt_t_min 0.989
_olex2_refinement_description
;
1. Fixed Uiso
 At 1.2 times of:
  All C(H) groups, All C(H,H) groups
 At 1.5 times of:
  All C(H,H,H) groups
2.a Secondary CH2 refined with riding coordinates:
 C12(H12A,H12B)
2.b Aromatic/amide H refined with riding coordinates:
 C2(H2), C3(H3), C4(H4), C5(H5), C6(H6), C14(H14), C15(H15), C16(H16),
 C17(H17), C18(H18), C20(H20), C21(H21), C23(H23), C24(H24)
2.c Idealised Me refined as rotating group:
 C10(H10A,H10B,H10C)
;
_olex2_submission_special_instructions 'No special instructions were received'

loop_
_space_group_symop_operation_xyz
'x, y, z'
'-x, -y, -z'

loop_
_atom_site_label
_atom_site_type_symbol
_atom_site_fract_x
_atom_site_fract_y
_atom_site_fract_z
_atom_site_U_iso_or_equiv
_atom_site_adp_type
_atom_site_occupancy
_atom_site_site_symmetry_order
_atom_site_calc_flag
_atom_site_refinement_flags_posn
_atom_site_refinement_flags_adp
_atom_site_refinement_flags_occupancy
_atom_site_disorder_assembly
_atom_site_disorder_group
C1 C 0.17542(19) -0.54994(17) -0.26023(13) 0.0156(3) Uani 1 1 d . . . . .
C2 C 0.2079(2) -0.41847(17) -0.30125(14) 0.0190(4) Uani 1 1 d . . . . .
H2 H 0.224756 -0.354158 -0.257174 0.023 Uiso 1 1 calc R U . . .
C3 C 0.2147(2) -0.38447(19) -0.40882(14) 0.0233(4) Uani 1 1 d . . . . .
H3 H 0.236602 -0.296810 -0.436771 0.028 Uiso 1 1 calc R U . . .
C4 C 0.1894(2) -0.4788(2) -0.47479(15) 0.0281(4) Uani 1 1 d . . . . .
H4 H 0.193010 -0.454530 -0.546532 0.034 Uiso 1 1 calc R U . . .
C5 C 0.1587(2) -0.6099(2) -0.43370(15) 0.0256(4) Uani 1 1 d . . . . .
H5 H 0.141748 -0.673826 -0.478115 0.031 Uiso 1 1 calc R U . . .
C6 C 0.1529(2) -0.64670(18) -0.32684(14) 0.0194(4) Uani 1 1 d . . . . .
H6 H 0.133998 -0.735534 -0.299829 0.023 Uiso 1 1 calc R U . . .
C7 C 0.22461(19) -0.52802(16) -0.07878(13) 0.0153(4) Uani 1 1 d . . . . .
C8 C 0.18590(19) -0.60943(17) 0.01991(13) 0.0153(3) Uani 1 1 d . . . . .
C9 C 0.10610(19) -0.71473(17) -0.00375(13) 0.0156(4) Uani 1 1 d . . . . .
C10 C 0.0352(2) -0.82874(18) 0.06592(14) 0.0206(4) Uani 1 1 d . . . . .
H10A H -0.009058 -0.881302 0.024643 0.031 Uiso 1 1 calc R U . . .
H10B H -0.047242 -0.787318 0.125562 0.031 Uiso 1 1 calc R U . . .
H10C H 0.116338 -0.890827 0.092300 0.031 Uiso 1 1 calc R U . . .
C11 C 0.23394(19) -0.58392(17) 0.11057(13) 0.0160(4) Uani 1 1 d . . . . .
C12 C 0.2198(2) -0.67765(18) 0.20995(13) 0.0180(4) Uani 1 1 d . . . . .
H12A H 0.139050 -0.734115 0.213506 0.022 Uiso 1 1 calc R U . . .
H12B H 0.186277 -0.619699 0.273104 0.022 Uiso 1 1 calc R U . . .
C13 C 0.3773(2) -0.77496(17) 0.21045(14) 0.0178(4) Uani 1 1 d . . . . .
C14 C 0.4407(2) -0.78384(18) 0.29863(14) 0.0209(4) Uani 1 1 d . . . . .
H14 H 0.388802 -0.726576 0.356969 0.025 Uiso 1 1 calc R U . . .
C15 C 0.5802(2) -0.87663(19) 0.30146(16) 0.0265(4) Uani 1 1 d . . . . .
H15 H 0.620106 -0.882460 0.361911 0.032 Uiso 1 1 calc R U . . .
C16 C 0.6601(2) -0.9606(2) 0.21451(17) 0.0296(5) Uani 1 1 d . . . . .
H16 H 0.753744 -1.023143 0.216024 0.036 Uiso 1 1 calc R U . . .
C17 C 0.5994(2) -0.9504(2) 0.12574(18) 0.0367(5) Uani 1 1 d . . . . .
H17 H 0.653314 -1.005701 0.066640 0.044 Uiso 1 1 calc R U . . .
C18 C 0.4595(2) -0.8590(2) 0.12321(16) 0.0298(5) Uani 1 1 d . . . . .
H18 H 0.419914 -0.853626 0.062634 0.036 Uiso 1 1 calc R U . . .
C19 C 0.33160(19) -0.32349(17) 0.23787(13) 0.0155(3) Uani 1 1 d . . . . .
C20 C 0.1951(2) -0.22720(18) 0.22970(13) 0.0181(4) Uani 1 1 d . . . . .
H20 H 0.136697 -0.242542 0.182678 0.022 Uiso 1 1 calc R U . . .
C21 C 0.1479(2) -0.10850(17) 0.29256(13) 0.0187(4) Uani 1 1 d . . . . .
H21 H 0.056400 -0.044192 0.288924 0.022 Uiso 1 1 calc R U . . .
C22 C 0.2378(2) -0.08642(17) 0.36066(13) 0.0173(4) Uani 1 1 d . . . . .
C23 C 0.3775(2) -0.17797(17) 0.36575(13) 0.0178(4) Uani 1 1 d . . . . .
H23 H 0.438540 -0.159604 0.410131 0.021 Uiso 1 1 calc R U . . .
C24 C 0.4242(2) -0.29633(18) 0.30405(13) 0.0184(4) Uani 1 1 d . . . . .
H24 H 0.517788 -0.358504 0.306365 0.022 Uiso 1 1 calc R U . . .
N1 N 0.16724(16) -0.58791(14) -0.15017(11) 0.0151(3) Uani 1 1 d . . . . .
N2 N 0.09432(16) -0.70198(14) -0.10368(11) 0.0164(3) Uani 1 1 d . . . . .
N3 N 0.30452(17) -0.47310(15) 0.10659(12) 0.0187(3) Uani 1 1 d . . . . .
N4 N 0.37483(18) -0.45250(15) 0.18735(12) 0.0198(3) Uani 1 1 d . . . . .
N5 N 0.18107(18) 0.03265(15) 0.43234(12) 0.0201(3) Uani 1 1 d . . . . .
O1 O 0.29905(14) -0.42660(12) -0.09916(9) 0.0180(3) Uani 1 1 d . . . . .
O2 O 0.24599(16) 0.03689(13) 0.50542(10) 0.0275(3) Uani 1 1 d . . . . .
O3 O 0.06978(15) 0.12388(13) 0.41746(10) 0.0262(3) Uani 1 1 d . . . . .
H4A H 0.475(3) -0.493(2) 0.1750(17) 0.032(6) Uiso 1 1 d . . . . .
H3A H 0.323(2) -0.422(2) 0.0459(18) 0.030(6) Uiso 1 1 d . . . . .

loop_
_atom_site_aniso_label
_atom_site_aniso_U_11
_atom_site_aniso_U_22
_atom_site_aniso_U_33
_atom_site_aniso_U_23
_atom_site_aniso_U_13
_atom_site_aniso_U_12
C1 0.0113(8) 0.0197(8) 0.0140(8) -0.0022(6) -0.0024(6) 0.0006(6)
C2 0.0192(9) 0.0192(9) 0.0179(9) -0.0029(7) -0.0041(7) -0.0015(7)
C3 0.0253(10) 0.0225(9) 0.0203(9) 0.0029(7) -0.0036(8) -0.0046(8)
C4 0.0332(11) 0.0363(11) 0.0163(9) 0.0020(8) -0.0075(8) -0.0095(9)
C5 0.0280(10) 0.0321(10) 0.0184(9) -0.0062(7) -0.0050(8) -0.0089(8)
C6 0.0190(9) 0.0215(9) 0.0178(9) -0.0015(7) -0.0032(7) -0.0054(7)
C7 0.0117(8) 0.0156(8) 0.0172(8) -0.0026(6) -0.0019(7) -0.0004(7)
C8 0.0128(8) 0.0168(8) 0.0147(8) -0.0018(6) -0.0011(6) -0.0017(6)
C9 0.0126(8) 0.0159(8) 0.0166(8) -0.0023(6) -0.0025(7) 0.0004(6)
C10 0.0226(9) 0.0196(9) 0.0191(9) -0.0010(7) -0.0029(7) -0.0057(7)
C11 0.0104(8) 0.0179(8) 0.0170(9) -0.0044(6) -0.0006(7) 0.0013(6)
C12 0.0169(9) 0.0224(9) 0.0140(8) -0.0029(6) -0.0024(7) -0.0034(7)
C13 0.0173(9) 0.0173(8) 0.0188(9) -0.0015(6) -0.0031(7) -0.0045(7)
C14 0.0233(10) 0.0219(9) 0.0179(9) 0.0015(7) -0.0049(7) -0.0065(7)
C15 0.0287(10) 0.0281(10) 0.0278(10) 0.0085(8) -0.0149(8) -0.0100(8)
C16 0.0192(10) 0.0221(10) 0.0478(13) 0.0012(8) -0.0130(9) 0.0014(8)
C17 0.0291(11) 0.0366(12) 0.0421(13) -0.0183(9) -0.0099(10) 0.0075(9)
C18 0.0258(10) 0.0375(11) 0.0269(10) -0.0131(8) -0.0106(8) 0.0020(9)
C19 0.0152(8) 0.0182(8) 0.0124(8) 0.0001(6) 0.0003(6) -0.0066(7)
C20 0.0169(9) 0.0241(9) 0.0150(8) -0.0013(7) -0.0060(7) -0.0051(7)
C21 0.0176(9) 0.0193(8) 0.0186(9) 0.0016(7) -0.0052(7) -0.0019(7)
C22 0.0209(9) 0.0166(8) 0.0139(8) 0.0003(6) -0.0022(7) -0.0054(7)
C23 0.0193(9) 0.0215(9) 0.0152(8) 0.0012(6) -0.0067(7) -0.0071(7)
C24 0.0143(8) 0.0217(9) 0.0189(9) -0.0009(7) -0.0042(7) -0.0020(7)
N1 0.0158(7) 0.0152(7) 0.0147(7) -0.0004(5) -0.0033(6) -0.0045(6)
N2 0.0153(7) 0.0157(7) 0.0178(7) -0.0009(5) -0.0029(6) -0.0030(6)
N3 0.0200(8) 0.0215(7) 0.0159(8) -0.0027(6) -0.0064(6) -0.0040(6)
N4 0.0167(8) 0.0235(8) 0.0214(8) -0.0066(6) -0.0083(6) -0.0017(6)
N5 0.0238(8) 0.0189(7) 0.0173(8) 0.0006(6) -0.0036(6) -0.0056(6)
O1 0.0183(6) 0.0178(6) 0.0188(6) -0.0011(5) -0.0039(5) -0.0061(5)
O2 0.0379(8) 0.0279(7) 0.0192(7) -0.0053(5) -0.0122(6) -0.0036(6)
O3 0.0276(7) 0.0201(6) 0.0282(7) -0.0025(5) -0.0076(6) 0.0033(6)

loop_
_atom_type_symbol
_atom_type_description
_atom_type_scat_dispersion_real
_atom_type_scat_dispersion_imag
_atom_type_scat_source
C C 0.0033 0.0016 'International Tables Vol C Tables 4.2.6.8 and 6.1.1.4'
H H 0.0000 0.0000 'International Tables Vol C Tables 4.2.6.8 and 6.1.1.4'
N N 0.0061 0.0033 'International Tables Vol C Tables 4.2.6.8 and 6.1.1.4'
O O 0.0106 0.0060 'International Tables Vol C Tables 4.2.6.8 and 6.1.1.4'

loop_
_geom_angle_atom_site_label_1
_geom_angle_atom_site_label_2
_geom_angle_atom_site_label_3
_geom_angle
_geom_angle_site_symmetry_1
_geom_angle_site_symmetry_3
_geom_angle_publ_flag
C2 C1 N1 120.52(15) . . ?
C6 C1 C2 120.24(16) . . ?
C6 C1 N1 119.23(15) . . ?
C1 C2 H2 120.4 . . ?
C3 C2 C1 119.15(16) . . ?
C3 C2 H2 120.4 . . ?
C2 C3 H3 119.5 . . ?
C4 C3 C2 120.90(17) . . ?
C4 C3 H3 119.5 . . ?
C3 C4 H4 120.2 . . ?
C3 C4 C5 119.65(17) . . ?
C5 C4 H4 120.2 . . ?
C4 C5 H5 119.8 . . ?
C4 C5 C6 120.45(17) . . ?
C6 C5 H5 119.8 . . ?
C1 C6 H6 120.2 . . ?
C5 C6 C1 119.59(17) . . ?
C5 C6 H6 120.2 . . ?
N1 C7 C8 105.03(14) . . ?
O1 C7 C8 129.03(15) . . ?
O1 C7 N1 125.90(15) . . ?
C9 C8 C7 105.15(14) . . ?
C11 C8 C7 121.62(15) . . ?
C11 C8 C9 133.10(16) . . ?
C8 C9 C10 130.82(15) . . ?
N2 C9 C8 111.40(15) . . ?
N2 C9 C10 117.77(15) . . ?
C9 C10 H10A 109.5 . . ?
C9 C10 H10B 109.5 . . ?
C9 C10 H10C 109.5 . . ?
H10A C10 H10B 109.5 . . ?
H10A C10 H10C 109.5 . . ?
H10B C10 H10C 109.5 . . ?
C8 C11 C12 124.43(15) . . ?
N3 C11 C8 117.81(16) . . ?
N3 C11 C12 117.67(15) . . ?
C11 C12 H12A 109.3 . . ?
C11 C12 H12B 109.3 . . ?
C11 C12 C13 111.51(14) . . ?
H12A C12 H12B 108.0 . . ?
C13 C12 H12A 109.3 . . ?
C13 C12 H12B 109.3 . . ?
C14 C13 C12 120.84(15) . . ?
C14 C13 C18 118.29(16) . . ?
C18 C13 C12 120.86(16) . . ?
C13 C14 H14 119.5 . . ?
C13 C14 C15 121.09(17) . . ?
C15 C14 H14 119.5 . . ?
C14 C15 H15 120.0 . . ?
C16 C15 C14 120.07(17) . . ?
C16 C15 H15 120.0 . . ?
C15 C16 H16 120.4 . . ?
C17 C16 C15 119.14(17) . . ?
C17 C16 H16 120.4 . . ?
C16 C17 H17 119.6 . . ?
C16 C17 C18 120.87(18) . . ?
C18 C17 H17 119.6 . . ?
C13 C18 H18 119.7 . . ?
C17 C18 C13 120.52(18) . . ?
C17 C18 H18 119.7 . . ?
C20 C19 C24 120.31(15) . . ?
N4 C19 C20 122.12(15) . . ?
N4 C19 C24 117.44(15) . . ?
C19 C20 H20 120.4 . . ?
C21 C20 C19 119.19(16) . . ?
C21 C20 H20 120.4 . . ?
C20 C21 H21 120.2 . . ?
C22 C21 C20 119.52(15) . . ?
C22 C21 H21 120.2 . . ?
C21 C22 C23 121.76(15) . . ?
C21 C22 N5 119.16(15) . . ?
C23 C22 N5 119.03(15) . . ?
C22 C23 H23 120.6 . . ?
C24 C23 C22 118.86(16) . . ?
C24 C23 H23 120.6 . . ?
C19 C24 H24 119.9 . . ?
C23 C24 C19 120.23(15) . . ?
C23 C24 H24 119.9 . . ?
C7 N1 C1 128.66(14) . . ?
C7 N1 N2 112.09(13) . . ?
N2 N1 C1 119.24(13) . . ?
C9 N2 N1 106.33(13) . . ?
C11 N3 N4 120.83(15) . . ?
C11 N3 H3A 118.8(14) . . ?
N4 N3 H3A 119.4(14) . . ?
C19 N4 H4A 117.2(14) . . ?
N3 N4 C19 118.90(14) . . ?
N3 N4 H4A 113.2(14) . . ?
O2 N5 C22 118.35(14) . . ?
O2 N5 O3 123.14(14) . . ?
O3 N5 C22 118.51(14) . . ?

loop_
_geom_bond_atom_site_label_1
_geom_bond_atom_site_label_2
_geom_bond_distance
_geom_bond_site_symmetry_2
_geom_bond_publ_flag
C1 C2 1.391(2) . ?
C1 C6 1.391(2) . ?
C1 N1 1.424(2) . ?
C2 H2 0.9300 . ?
C2 C3 1.388(2) . ?
C3 H3 0.9300 . ?
C3 C4 1.378(3) . ?
C4 H4 0.9300 . ?
C4 C5 1.383(3) . ?
C5 H5 0.9300 . ?
C5 C6 1.386(3) . ?
C6 H6 0.9300 . ?
C7 C8 1.441(2) . ?
C7 N1 1.371(2) . ?
C7 O1 1.258(2) . ?
C8 C9 1.437(2) . ?
C8 C11 1.397(2) . ?
C9 C10 1.495(2) . ?
C9 N2 1.313(2) . ?
C10 H10A 0.9600 . ?
C10 H10B 0.9600 . ?
C10 H10C 0.9600 . ?
C11 C12 1.503(2) . ?
C11 N3 1.332(2) . ?
C12 H12A 0.9700 . ?
C12 H12B 0.9700 . ?
C12 C13 1.524(2) . ?
C13 C14 1.384(2) . ?
C13 C18 1.389(2) . ?
C14 H14 0.9300 . ?
C14 C15 1.385(3) . ?
C15 H15 0.9300 . ?
C15 C16 1.383(3) . ?
C16 H16 0.9300 . ?
C16 C17 1.376(3) . ?
C17 H17 0.9300 . ?
C17 C18 1.381(3) . ?
C18 H18 0.9300 . ?
C19 C20 1.397(2) . ?
C19 C24 1.398(2) . ?
C19 N4 1.389(2) . ?
C20 H20 0.9300 . ?
C20 C21 1.386(2) . ?
C21 H21 0.9300 . ?
C21 C22 1.382(2) . ?
C22 C23 1.388(2) . ?
C22 N5 1.456(2) . ?
C23 H23 0.9300 . ?
C23 C24 1.375(2) . ?
C24 H24 0.9300 . ?
N1 N2 1.4007(19) . ?
N3 N4 1.389(2) . ?
N3 H3A 0.89(2) . ?
N4 H4A 0.87(2) . ?
N5 O2 1.2321(19) . ?
N5 O3 1.2332(19) . ?

loop_
_geom_hbond_atom_site_label_D
_geom_hbond_atom_site_label_H
_geom_hbond_atom_site_label_A
_geom_hbond_distance_DH
_geom_hbond_distance_HA
_geom_hbond_distance_DA
_geom_hbond_angle_DHA
_geom_hbond_site_symmetry_A
_geom_hbond_publ_flag
C2 H2 O1 0.93 2.32 2.913(2) 121.4 . yes
N4 H4A O1 0.87(2) 2.01(2) 2.8564(19) 162(2) 2_645 yes
N3 H3A O1 0.89(2) 1.94(2) 2.6662(19) 138.0(19) . yes

loop_
_geom_torsion_atom_site_label_1
_geom_torsion_atom_site_label_2
_geom_torsion_atom_site_label_3
_geom_torsion_atom_site_label_4
_geom_torsion
_geom_torsion_site_symmetry_1
_geom_torsion_site_symmetry_2
_geom_torsion_site_symmetry_3
_geom_torsion_site_symmetry_4
_geom_torsion_publ_flag
C1 C2 C3 C4 0.2(3) . . . . ?
C1 N1 N2 C9 178.88(13) . . . . ?
C2 C1 C6 C5 -1.7(3) . . . . ?
C2 C1 N1 C7 -17.8(2) . . . . ?
C2 C1 N1 N2 163.14(14) . . . . ?
C2 C3 C4 C5 -0.8(3) . . . . ?
C3 C4 C5 C6 0.1(3) . . . . ?
C4 C5 C6 C1 1.1(3) . . . . ?
C6 C1 C2 C3 1.1(3) . . . . ?
C6 C1 N1 C7 161.26(15) . . . . ?
C6 C1 N1 N2 -17.8(2) . . . . ?
C7 C8 C9 C10 -178.95(16) . . . . ?
C7 C8 C9 N2 -0.38(18) . . . . ?
C7 C8 C11 C12 -170.32(15) . . . . ?
C7 C8 C11 N3 6.1(2) . . . . ?
C7 N1 N2 C9 -0.31(17) . . . . ?
C8 C7 N1 C1 -179.02(15) . . . . ?
C8 C7 N1 N2 0.08(17) . . . . ?
C8 C9 N2 N1 0.42(17) . . . . ?
C8 C11 C12 C13 99.25(19) . . . . ?
C8 C11 N3 N4 -171.04(14) . . . . ?
C9 C8 C11 C12 4.8(3) . . . . ?
C9 C8 C11 N3 -178.87(16) . . . . ?
C10 C9 N2 N1 179.20(13) . . . . ?
C11 C8 C9 C10 5.4(3) . . . . ?
C11 C8 C9 N2 -176.03(17) . . . . ?
C11 C12 C13 C14 128.76(17) . . . . ?
C11 C12 C13 C18 -52.5(2) . . . . ?
C11 N3 N4 C19 -126.89(17) . . . . ?
C12 C11 N3 N4 5.6(2) . . . . ?
C12 C13 C14 C15 177.13(16) . . . . ?
C12 C13 C18 C17 -177.82(18) . . . . ?
C13 C14 C15 C16 1.2(3) . . . . ?
C14 C13 C18 C17 1.0(3) . . . . ?
C14 C15 C16 C17 0.1(3) . . . . ?
C15 C16 C17 C18 -0.8(3) . . . . ?
C16 C17 C18 C13 0.2(3) . . . . ?
C18 C13 C14 C15 -1.7(3) . . . . ?
C19 C20 C21 C22 1.1(2) . . . . ?
C20 C19 C24 C23 3.2(3) . . . . ?
C20 C19 N4 N3 15.7(2) . . . . ?
C20 C21 C22 C23 1.9(3) . . . . ?
C20 C21 C22 N5 -175.37(15) . . . . ?
C21 C22 C23 C24 -2.3(3) . . . . ?
C21 C22 N5 O2 167.15(15) . . . . ?
C21 C22 N5 O3 -12.4(2) . . . . ?
C22 C23 C24 C19 -0.3(3) . . . . ?
C23 C22 N5 O2 -10.2(2) . . . . ?
C23 C22 N5 O3 170.21(15) . . . . ?
C24 C19 C20 C21 -3.6(2) . . . . ?
C24 C19 N4 N3 -168.50(15) . . . . ?
N1 C1 C2 C3 -179.85(15) . . . . ?
N1 C1 C6 C5 179.20(16) . . . . ?
N1 C7 C8 C9 0.17(16) . . . . ?
N1 C7 C8 C11 176.44(14) . . . . ?
N3 C11 C12 C13 -77.13(18) . . . . ?
N4 C19 C20 C21 172.05(16) . . . . ?
N4 C19 C24 C23 -172.63(16) . . . . ?
N5 C22 C23 C24 174.97(15) . . . . ?
O1 C7 C8 C9 -177.72(16) . . . . ?
O1 C7 C8 C11 -1.4(3) . . . . ?
O1 C7 N1 C1 -1.0(3) . . . . ?
O1 C7 N1 N2 178.05(15) . . . . ?
